data_6000615
loop_
_publ_author_name
'Zeng, L. M.'
'Franzen, H. F.'

_publ_section_title
;
 The crystal structure of HfZrP
;
_journal_name_full 'Journal of Alloys and Compounds'
_journal_page_first 119
_journal_page_last 122
_journal_paper_doi 10.1016/S0925-8388(98)00522-2
_journal_volume 270
_journal_year 1998
_chemical_formula_sum 'Hf P Zr'
_space_group_name_H-M_alt 'C m m m'
_cell_angle_alpha 90.000
_cell_angle_beta 90.000
_cell_angle_gamma 90.000
_cell_length_a 19.0040
_cell_length_b 29.3720
_cell_length_c 3.5650
_cell_volume 1989.93
_cod_database_code 6000615

loop_
_atom_site_label
_atom_site_fract_x
_atom_site_fract_y
_atom_site_fract_z
? ? ? ?
